data_7021969
loop_
_publ_author_name
'Zhang, Yu'
'Yuan, Pengfei'
'Zhu, Yanyan'
'Li, Gang'

_publ_section_title
;
 Syntheses, crystal structures and thermal properties of six coordination
 polymers based on 2-(p-methylphenyl)-imidazole dicarboxylate.
;
_journal_issue 41
_journal_name_full 'Dalton transactions (Cambridge, England : 2003)'
_journal_page_first 14776
_journal_page_last 14785
_journal_paper_doi 10.1039/c3dt51747k
_journal_volume 42
_journal_year 2013
_chemical_formula_sum 'C58 H42 Mn3 N10 O16'
_chemical_formula_weight 1299.84
_chemical_name_systematic
; 
 ? 
;
_space_group_IT_number 14
_symmetry_cell_setting monoclinic
_symmetry_space_group_name_Hall '-P 2yn'
_symmetry_space_group_name_H-M 'P 1 21/n 1'
_atom_sites_solution_hydrogens geom
_atom_sites_solution_primary direct
_atom_sites_solution_secondary difmap
_audit_creation_method SHELXL-97
_cell_angle_alpha 90.00
_cell_angle_beta 101.164(5)
_cell_angle_gamma 90.00
_cell_formula_units_Z 2
_cell_length_a 19.2934(11)
_cell_length_b 7.3673(4)
_cell_length_c 20.4117(11)
_cell_measurement_reflns_used 796
_cell_measurement_temperature 293(2)
_cell_measurement_theta_max 18.74
_cell_measurement_theta_min 2.45
_cell_volume 2846.4(3)
_computing_cell_refinement 'Bruker FRAMBO'
_computing_data_collection 'Bruker FRAMBO'
_computing_data_reduction 'Bruker SAINT'
_computing_molecular_graphics 'Bruker SHELXTL'
_computing_publication_material 'Bruker SHELXTL'
_computing_structure_refinement 'SHELXL-97 (Sheldrick, 1997)'
_computing_structure_solution 'SHELXS-97 (Sheldrick, 1990)'
_diffrn_ambient_temperature 293(2)
_diffrn_measured_fraction_theta_full 0.997
_diffrn_measured_fraction_theta_max 0.997
_diffrn_measurement_device_type 'Bruker APEX-II CCD'
_diffrn_measurement_method '\f and \w '
_diffrn_radiation_monochromator graphite
_diffrn_radiation_source 'fine-focus sealed tube'
_diffrn_radiation_type MoK\a
_diffrn_radiation_wavelength 0.71073
_diffrn_reflns_av_R_equivalents 0.0357
_diffrn_reflns_av_sigmaI/netI 0.0490
_diffrn_reflns_limit_h_max 18
_diffrn_reflns_limit_h_min -22
_diffrn_reflns_limit_k_max 8
_diffrn_reflns_limit_k_min -7
_diffrn_reflns_limit_l_max 24
_diffrn_reflns_limit_l_min -20
_diffrn_reflns_number 11754
_diffrn_reflns_theta_full 25.00
_diffrn_reflns_theta_max 25.00
_diffrn_reflns_theta_min 3.19
_exptl_absorpt_coefficient_mu 0.736
_exptl_absorpt_correction_T_max 0.9040
_exptl_absorpt_correction_T_min 0.8668
_exptl_absorpt_correction_type multi-scan
_exptl_absorpt_process_details '(SADABS; Sheldrick, 1996)'
_exptl_crystal_colour colourless
_exptl_crystal_density_diffrn 1.517
_exptl_crystal_density_method 'not measured'
_exptl_crystal_description cube-shaped
_exptl_crystal_F_000 1326
_exptl_crystal_size_max 0.20
_exptl_crystal_size_mid 0.18
_exptl_crystal_size_min 0.14
_refine_diff_density_max 0.726
_refine_diff_density_min -0.920
_refine_diff_density_rms 0.077
_refine_ls_extinction_method none
_refine_ls_goodness_of_fit_ref 1.052
_refine_ls_hydrogen_treatment mixed
_refine_ls_matrix_type full
_refine_ls_number_parameters 400
_refine_ls_number_reflns 4996
_refine_ls_number_restraints 2454
_refine_ls_restrained_S_all 1.056
_refine_ls_R_factor_all 0.0712
_refine_ls_R_factor_gt 0.0514
_refine_ls_shift/su_max 0.000
_refine_ls_shift/su_mean 0.000
_refine_ls_structure_factor_coef Fsqd
_refine_ls_weighting_details 'calc w=1/[\s^2^(Fo^2^)+(0.0704P)^2^+3.0637P] where P=(Fo^2^+2Fc^2^)/3'
_refine_ls_weighting_scheme calc
_refine_ls_wR_factor_gt 0.1287
_refine_ls_wR_factor_ref 0.1394
_reflns_number_gt 3868
_reflns_number_total 4996
_reflns_threshold_expression >2sigma(I)
_cod_data_source_file c3dt51747k.txt
_cod_data_source_block a
_cod_depositor_comments
;
The following automatic conversions were performed:

'_symmetry_cell_setting' value 'Monoclinic' changed to 'monoclinic'
according to /home/saulius/struct/CIF-dictionaries/cif_core.dic
dictionary named 'cif_core.dic' version 2.4.2 from
2011-04-26.

'_exptl_absorpt_correction_type' value 'Multi-scan'
changed to 'multi-scan' according to
/home/saulius/struct/CIF-dictionaries/cif_core.dic dictionary named
'cif_core.dic' version 2.4.2 from 2011-04-26.

Automatic conversion script
Id: cif_fix_values 1891 2012-01-12 08:04:46Z andrius 
;
_cod_original_sg_symbol_H-M p2(1)/n
_cod_database_code 7021969

loop_
_symmetry_equiv_pos_as_xyz
'x, y, z'
'-x+1/2, y+1/2, -z+1/2'
'-x, -y, -z'
'x-1/2, -y-1/2, z-1/2'

loop_
_atom_site_label
_atom_site_type_symbol
_atom_site_fract_x
_atom_site_fract_y
_atom_site_fract_z
_atom_site_U_iso_or_equiv
_atom_site_adp_type
_atom_site_occupancy
_atom_site_symmetry_multiplicity
_atom_site_calc_flag
_atom_site_refinement_flags
C1 C 0.1305(2) 0.7926(7) 0.4758(2) 0.0462(9) Uani 1 1 d U
H22 H 0.1641 0.7093 0.4961 0.055 Uiso 1 1 calc R
C2 C 0.0799(2) 0.8483(7) 0.5104(2) 0.0488(9) Uani 1 1 d U
H2 H 0.0801 0.8030 0.5530 0.059 Uiso 1 1 calc R
C3 C 0.0289(2) 0.9706(6) 0.4825(2) 0.0385(8) Uani 1 1 d U
C4 C 0.0342(3) 1.0326(7) 0.4208(2) 0.0537(9) Uani 1 1 d U
H4 H 0.0019 1.1177 0.3996 0.064 Uiso 1 1 calc R
C5 C 0.0867(2) 0.9713(7) 0.3893(2) 0.0492(9) Uani 1 1 d U
H5 H 0.0885 1.0179 0.3473 0.059 Uiso 1 1 calc R
C6 C 0.0140(2) 0.5596(5) 0.27593(19) 0.0313(7) Uani 1 1 d U
C7 C 0.0254(2) 0.5318(6) 0.3447(2) 0.0387(8) Uani 1 1 d U
H7 H 0.0699 0.4993 0.3681 0.046 Uiso 1 1 calc R
C8 C -0.0303(2) 0.5529(7) 0.3779(2) 0.0476(9) Uani 1 1 d U
H8 H -0.0224 0.5359 0.4239 0.057 Uiso 1 1 calc R
C9 C -0.0966(3) 0.5983(7) 0.3446(2) 0.0519(9) Uani 1 1 d U
C10 C -0.1075(2) 0.6198(7) 0.2761(2) 0.0498(9) Uani 1 1 d U
H10 H -0.1526 0.6473 0.2527 0.060 Uiso 1 1 calc R
C11 C -0.0531(2) 0.6015(6) 0.2419(2) 0.0392(8) Uani 1 1 d U
H11 H -0.0616 0.6173 0.1958 0.047 Uiso 1 1 calc R
C12 C 0.07367(19) 0.5403(5) 0.24158(18) 0.0275(7) Uani 1 1 d U
C13 C -0.1567(3) 0.6222(11) 0.3824(3) 0.0877(17) Uani 1 1 d U
H13A H -0.1851 0.7243 0.3646 0.132 Uiso 1 1 calc R
H13B H -0.1375 0.6428 0.4288 0.132 Uiso 1 1 calc R
H13C H -0.1853 0.5147 0.3777 0.132 Uiso 1 1 calc R
C14 C 0.17929(18) 0.5236(5) 0.21919(17) 0.0236(7) Uani 1 1 d U
C15 C 0.13361(18) 0.4577(5) 0.16361(17) 0.0239(7) Uani 1 1 d U
C16 C 0.25799(18) 0.5373(5) 0.23798(16) 0.0226(7) Uani 1 1 d U
C18 C 0.5144(2) 0.5753(6) 0.2839(2) 0.0372(8) Uani 1 1 d U
H18 H 0.5013 0.6332 0.2428 0.045 Uiso 1 1 calc R
C19 C 0.4624(2) 0.5109(5) 0.31569(19) 0.0314(8) Uani 1 1 d U
H19 H 0.4151 0.5239 0.2957 0.038 Uiso 1 1 calc R
C20 C 0.5517(2) 0.4077(5) 0.40602(19) 0.0316(8) Uani 1 1 d U
H20 H 0.5648 0.3520 0.4475 0.038 Uiso 1 1 calc R
C21 C 0.6032(2) 0.4714(6) 0.3728(2) 0.0388(9) Uani 1 1 d U
H21 H 0.6506 0.4570 0.3922 0.047 Uiso 1 1 calc R
C22 C 0.5851(2) 0.5564(6) 0.3111(2) 0.0396(9) Uani 1 1 d U
C23 C 0.6414(3) 0.6264(8) 0.2755(3) 0.0657(14) Uani 1 1 d U
H23A H 0.6743 0.5309 0.2719 0.099 Uiso 1 1 calc R
H23B H 0.6659 0.7258 0.3002 0.099 Uiso 1 1 calc R
H23C H 0.6198 0.6671 0.2316 0.099 Uiso 1 1 calc R
C24 C 0.13904(19) 0.3722(5) 0.09804(17) 0.0236(7) Uani 1 1 d U
C25 C 0.2500(2) 0.3761(5) 0.45182(18) 0.0299(7) Uani 1 1 d U
C26 C 0.48048(19) 0.4268(5) 0.37737(18) 0.0254(7) Uani 1 1 d U
C27 C 0.42649(18) 0.3633(5) 0.41396(17) 0.0250(7) Uani 1 1 d U
C28 C 0.32520(19) 0.3420(5) 0.44875(17) 0.0257(7) Uani 1 1 d U
C29 C 0.37558(19) 0.2354(5) 0.48807(17) 0.0250(7) Uani 1 1 d U
C30 C 0.3731(2) 0.1194(5) 0.54730(18) 0.0296(8) Uani 1 1 d U
Mn1 Mn 0.0000 0.5000 0.0000 0.0243(2) Uani 1 2 d SU
Mn2 Mn 0.20820(3) 0.72913(7) 0.35349(2) 0.02143(17) Uani 1 1 d U
N1 N 0.13432(17) 0.8507(5) 0.41512(15) 0.0330(6) Uani 1 1 d U
N2 N 0.14073(15) 0.5770(4) 0.26685(14) 0.0263(6) Uani 1 1 d U
N3 N 0.06767(16) 0.4716(4) 0.17897(14) 0.0260(6) Uani 1 1 d U
H3 H 0.0287 0.4416 0.1531 0.031 Uiso 1 1 calc R
N5 N 0.35890(15) 0.4190(4) 0.40253(14) 0.0245(6) Uani 1 1 d U
H5A H 0.3398 0.4915 0.3712 0.029 Uiso 1 1 calc R
N6 N 0.43831(16) 0.2486(4) 0.46551(14) 0.0254(6) Uani 1 1 d U
O1 O 0.21433(14) 0.4827(4) 0.41203(13) 0.0344(6) Uani 1 1 d U
O2 O 0.22520(16) 0.2908(4) 0.49664(15) 0.0485(8) Uani 1 1 d U
O3 O 0.20276(13) 0.9764(3) 0.29855(12) 0.0306(6) Uani 1 1 d U
O4 O 0.28095(12) 0.6118(3) 0.29398(11) 0.0259(5) Uani 1 1 d U
O7 O 0.08087(13) 0.3441(3) 0.05951(12) 0.0307(6) Uani 1 1 d U
O8 O 0.19797(13) 0.3308(4) 0.08545(11) 0.0293(6) Uani 1 1 d U
O9 O -0.07165(14) 0.4632(4) 0.07293(12) 0.0338(6) Uani 1 1 d U
O10 O 0.31616(16) 0.1123(4) 0.56942(14) 0.0446(8) Uani 1 1 d U
H6 H 0.276(3) 0.181(9) 0.539(3) 0.10(2) Uiso 1 1 d .

loop_
_atom_site_aniso_label
_atom_site_aniso_U_11
_atom_site_aniso_U_22
_atom_site_aniso_U_33
_atom_site_aniso_U_23
_atom_site_aniso_U_13
_atom_site_aniso_U_12
C1 0.0416(17) 0.0615(18) 0.0385(16) 0.0078(16) 0.0150(15) 0.0196(16)
C2 0.0466(19) 0.067(2) 0.0379(17) 0.0084(17) 0.0204(16) 0.0219(17)
C3 0.0364(18) 0.0448(18) 0.0393(17) 0.0035(16) 0.0197(15) 0.0107(16)
C4 0.0512(19) 0.064(2) 0.0527(19) 0.0189(18) 0.0266(16) 0.0274(17)
C5 0.0487(18) 0.0607(18) 0.0447(17) 0.0162(16) 0.0255(15) 0.0219(16)
C6 0.0261(14) 0.0379(15) 0.0318(14) 0.0009(13) 0.0103(12) 0.0005(13)
C7 0.0337(16) 0.0480(16) 0.0363(15) 0.0017(15) 0.0117(13) -0.0006(14)
C8 0.0456(18) 0.0614(19) 0.0398(17) 0.0021(17) 0.0181(15) -0.0005(17)
C9 0.0438(19) 0.066(2) 0.0516(19) -0.0034(18) 0.0229(16) 0.0042(18)
C10 0.0368(18) 0.063(2) 0.0528(19) 0.0039(18) 0.0156(16) 0.0089(17)
C11 0.0329(16) 0.0497(17) 0.0369(16) 0.0034(15) 0.0114(14) 0.0042(15)
C12 0.0246(14) 0.0319(14) 0.0269(14) 0.0015(13) 0.0069(12) 0.0031(13)
C13 0.067(3) 0.122(4) 0.085(3) -0.003(3) 0.042(3) 0.007(3)
C14 0.0220(14) 0.0277(14) 0.0223(13) -0.0002(12) 0.0078(12) 0.0019(12)
C15 0.0204(15) 0.0284(15) 0.0233(14) 0.0024(13) 0.0051(12) 0.0021(13)
C16 0.0220(14) 0.0249(14) 0.0218(14) -0.0002(12) 0.0067(12) 0.0004(12)
C18 0.0370(19) 0.0417(18) 0.0352(18) 0.0074(17) 0.0125(15) 0.0005(16)
C19 0.0267(16) 0.0353(16) 0.0336(16) 0.0052(15) 0.0090(13) 0.0036(14)
C20 0.0255(17) 0.0347(17) 0.0345(17) 0.0019(15) 0.0050(14) -0.0005(15)
C21 0.0245(18) 0.044(2) 0.047(2) -0.0018(18) 0.0052(16) -0.0025(16)
C22 0.035(2) 0.042(2) 0.045(2) -0.0010(18) 0.0174(17) -0.0063(17)
C23 0.051(3) 0.076(3) 0.078(3) 0.012(3) 0.033(3) -0.007(3)
C24 0.0234(16) 0.0250(15) 0.0217(15) 0.0021(13) 0.0029(13) 0.0006(13)
C25 0.0272(15) 0.0342(15) 0.0297(14) 0.0054(14) 0.0093(13) 0.0068(13)
C26 0.0229(15) 0.0253(15) 0.0296(15) -0.0010(14) 0.0093(13) 0.0009(13)
C27 0.0225(15) 0.0266(15) 0.0262(15) 0.0000(14) 0.0051(13) 0.0018(13)
C28 0.0238(15) 0.0289(15) 0.0256(14) 0.0021(13) 0.0077(12) 0.0041(13)
C29 0.0216(15) 0.0293(16) 0.0253(15) 0.0017(14) 0.0072(13) 0.0049(13)
C30 0.0286(18) 0.0341(18) 0.0273(16) 0.0018(15) 0.0079(14) 0.0062(15)
Mn1 0.0193(4) 0.0283(4) 0.0230(4) -0.0005(3) -0.0018(3) -0.0049(3)
Mn2 0.0180(3) 0.0280(3) 0.0195(3) 0.0005(2) 0.0067(2) 0.0027(2)
N1 0.0301(14) 0.0417(14) 0.0311(13) 0.0054(13) 0.0159(11) 0.0086(12)
N2 0.0226(12) 0.0319(13) 0.0256(12) 0.0003(11) 0.0077(10) 0.0035(11)
N3 0.0192(13) 0.0332(13) 0.0253(13) -0.0010(12) 0.0035(11) 0.0006(11)
N5 0.0211(13) 0.0274(13) 0.0257(12) 0.0064(11) 0.0063(11) 0.0048(11)
N6 0.0232(14) 0.0280(14) 0.0253(13) 0.0029(12) 0.0053(11) 0.0026(11)
O1 0.0275(12) 0.0399(12) 0.0373(12) 0.0109(11) 0.0098(10) 0.0090(10)
O2 0.0342(16) 0.0658(19) 0.0515(17) 0.0275(15) 0.0228(13) 0.0178(14)
O3 0.0245(12) 0.0384(12) 0.0316(12) 0.0114(11) 0.0122(10) 0.0056(10)
O4 0.0213(11) 0.0327(12) 0.0238(11) -0.0046(10) 0.0049(9) 0.0008(9)
O7 0.0258(13) 0.0339(13) 0.0279(12) -0.0033(11) -0.0064(10) 0.0035(11)
O8 0.0264(13) 0.0419(14) 0.0194(11) 0.0009(11) 0.0037(10) 0.0055(11)
O9 0.0323(14) 0.0422(14) 0.0267(12) -0.0068(11) 0.0048(10) -0.0086(12)
O10 0.0358(17) 0.0621(19) 0.0402(16) 0.0216(15) 0.0179(13) 0.0161(15)

loop_
_atom_type_symbol
_atom_type_description
_atom_type_scat_dispersion_real
_atom_type_scat_dispersion_imag
_atom_type_scat_source
C C 0.0033 0.0016 'International Tables Vol C Tables 4.2.6.8 and 6.1.1.4'
H H 0.0000 0.0000 'International Tables Vol C Tables 4.2.6.8 and 6.1.1.4'
N N 0.0061 0.0033 'International Tables Vol C Tables 4.2.6.8 and 6.1.1.4'
O O 0.0106 0.0060 'International Tables Vol C Tables 4.2.6.8 and 6.1.1.4'
Mn Mn 0.3368 0.7283 'International Tables Vol C Tables 4.2.6.8 and 6.1.1.4'

loop_
_geom_angle_atom_site_label_1
_geom_angle_atom_site_label_2
_geom_angle_atom_site_label_3
_geom_angle
_geom_angle_site_symmetry_1
_geom_angle_site_symmetry_3
N1 C1 C2 123.9(4) . .
N1 C1 H22 118.1 . .
C2 C1 H22 118.1 . .
C3 C2 C1 120.3(4) . .
C3 C2 H2 119.8 . .
C1 C2 H2 119.8 . .
C4 C3 C2 115.3(4) . .
C4 C3 C3 122.7(5) . 3_576
C2 C3 C3 122.0(5) . 3_576
C3 C4 C5 121.1(4) . .
C3 C4 H4 119.5 . .
C5 C4 H4 119.5 . .
N1 C5 C4 123.8(4) . .
N1 C5 H5 118.1 . .
C4 C5 H5 118.1 . .
C11 C6 C7 119.3(4) . .
C11 C6 C12 121.8(3) . .
C7 C6 C12 118.9(3) . .
C8 C7 C6 119.4(4) . .
C8 C7 H7 120.3 . .
C6 C7 H7 120.3 . .
C9 C8 C7 121.5(4) . .
C9 C8 H8 119.3 . .
C7 C8 H8 119.3 . .
C8 C9 C10 118.4(4) . .
C8 C9 C13 120.4(5) . .
C10 C9 C13 121.2(5) . .
C11 C10 C9 121.4(4) . .
C11 C10 H10 119.3 . .
C9 C10 H10 119.3 . .
C10 C11 C6 120.0(4) . .
C10 C11 H11 120.0 . .
C6 C11 H11 120.0 . .
N2 C12 N3 110.0(3) . .
N2 C12 C6 126.3(3) . .
N3 C12 C6 123.7(3) . .
C9 C13 H13A 109.5 . .
C9 C13 H13B 109.5 . .
H13A C13 H13B 109.5 . .
C9 C13 H13C 109.5 . .
H13A C13 H13C 109.5 . .
H13B C13 H13C 109.5 . .
C15 C14 N2 109.3(3) . .
C15 C14 C16 133.5(3) . .
N2 C14 C16 117.1(3) . .
N3 C15 C14 105.0(3) . .
N3 C15 C24 117.6(3) . .
C14 C15 C24 137.3(3) . .
O3 C16 O4 123.3(3) 2_545 .
O3 C16 C14 121.8(3) 2_545 .
O4 C16 C14 114.9(3) . .
C22 C18 C19 121.9(4) . .
C22 C18 H18 119.0 . .
C19 C18 H18 119.0 . .
C18 C19 C26 120.2(4) . .
C18 C19 H19 119.9 . .
C26 C19 H19 119.9 . .
C21 C20 C26 120.1(4) . .
C21 C20 H20 119.9 . .
C26 C20 H20 119.9 . .
C20 C21 C22 121.2(4) . .
C20 C21 H21 119.4 . .
C22 C21 H21 119.4 . .
C18 C22 C21 117.8(4) . .
C18 C22 C23 121.3(4) . .
C21 C22 C23 120.9(4) . .
C22 C23 H23A 109.5 . .
C22 C23 H23B 109.5 . .
H23A C23 H23B 109.5 . .
C22 C23 H23C 109.5 . .
H23A C23 H23C 109.5 . .
H23B C23 H23C 109.5 . .
O8 C24 O7 124.7(3) . .
O8 C24 C15 120.6(3) . .
O7 C24 C15 114.8(3) . .
O1 C25 O2 122.9(3) . .
O1 C25 C28 120.2(3) . .
O2 C25 C28 116.9(3) . .
C19 C26 C20 118.8(3) . .
C19 C26 C27 121.6(3) . .
C20 C26 C27 119.5(3) . .
N6 C27 N5 110.0(3) . .
N6 C27 C26 124.9(3) . .
N5 C27 C26 125.0(3) . .
N5 C28 C29 105.2(3) . .
N5 C28 C25 123.9(3) . .
C29 C28 C25 130.9(3) . .
N6 C29 C28 109.3(3) . .
N6 C29 C30 118.7(3) . .
C28 C29 C30 132.1(3) . .
O9 C30 O10 123.9(3) 4_666 .
O9 C30 C29 117.4(3) 4_666 .
O10 C30 C29 118.6(3) . .
O7 Mn1 O7 180.00(17) 3_565 .
O7 Mn1 N6 91.42(10) 3_565 2
O7 Mn1 N6 88.58(10) . 2
O7 Mn1 N6 88.58(10) 3_565 4_565
O7 Mn1 N6 91.42(10) . 4_565
N6 Mn1 N6 180.00(15) 2 4_565
O7 Mn1 O9 91.96(10) 3_565 3_565
O7 Mn1 O9 88.04(10) . 3_565
N6 Mn1 O9 75.45(10) 2 3_565
N6 Mn1 O9 104.55(10) 4_565 3_565
O7 Mn1 O9 88.04(10) 3_565 .
O7 Mn1 O9 91.96(10) . .
N6 Mn1 O9 104.55(10) 2 .
N6 Mn1 O9 75.45(10) 4_565 .
O9 Mn1 O9 180.00(11) 3_565 .
O8 Mn2 O3 87.54(10) 2 .
O8 Mn2 O1 91.28(10) 2 .
O3 Mn2 O1 178.28(10) . .
O8 Mn2 O4 84.29(9) 2 .
O3 Mn2 O4 90.98(9) . .
O1 Mn2 O4 90.15(10) . .
O8 Mn2 N1 95.24(11) 2 .
O3 Mn2 N1 88.98(11) . .
O1 Mn2 N1 89.88(11) . .
O4 Mn2 N1 179.53(11) . .
O8 Mn2 N2 157.32(10) 2 .
O3 Mn2 N2 92.84(11) . .
O1 Mn2 N2 88.73(11) . .
O4 Mn2 N2 73.03(10) . .
N1 Mn2 N2 107.45(11) . .
C5 N1 C1 115.6(3) . .
C5 N1 Mn2 120.8(3) . .
C1 N1 Mn2 123.1(3) . .
C12 N2 C14 106.5(3) . .
C12 N2 Mn2 140.5(2) . .
C14 N2 Mn2 112.3(2) . .
C12 N3 C15 109.2(3) . .
C12 N3 H3 125.4 . .
C15 N3 H3 125.4 . .
C27 N5 C28 109.2(3) . .
C27 N5 H5A 125.4 . .
C28 N5 H5A 125.4 . .
C27 N6 C29 106.3(3) . .
C27 N6 Mn1 140.4(2) . 2_545
C29 N6 Mn1 106.7(2) . 2_545
C25 O1 Mn2 149.1(3) . .
C25 O2 H6 114(3) . .
C16 O3 Mn2 130.5(2) 2 .
C16 O4 Mn2 121.2(2) . .
C24 O7 Mn1 137.6(2) . .
C24 O8 Mn2 132.1(2) . 2_545
C30 O9 Mn1 111.5(2) 4_565 .
C30 O10 H6 112(4) . .

loop_
_geom_bond_atom_site_label_1
_geom_bond_atom_site_label_2
_geom_bond_distance
_geom_bond_site_symmetry_2
C1 N1 1.325(5) .
C1 C2 1.376(6) .
C1 H22 0.9300 .
C2 C3 1.374(6) .
C2 H2 0.9300 .
C3 C4 1.363(6) .
C3 C3 1.499(8) 3_576
C4 C5 1.376(6) .
C4 H4 0.9300 .
C5 N1 1.313(5) .
C5 H5 0.9300 .
C6 C11 1.381(6) .
C6 C7 1.393(5) .
C6 C12 1.466(5) .
C7 C8 1.385(6) .
C7 H7 0.9300 .
C8 C9 1.369(7) .
C8 H8 0.9300 .
C9 C10 1.382(6) .
C9 C13 1.522(7) .
C10 C11 1.375(6) .
C10 H10 0.9300 .
C11 H11 0.9300 .
C12 N2 1.325(5) .
C12 N3 1.358(5) .
C13 H13A 0.9600 .
C13 H13B 0.9600 .
C13 H13C 0.9600 .
C14 C15 1.383(5) .
C14 N2 1.391(4) .
C14 C16 1.496(5) .
C15 N3 1.372(4) .
C15 C24 1.501(5) .
C16 O3 1.245(4) 2_545
C16 O4 1.268(4) .
C18 C22 1.376(6) .
C18 C19 1.381(5) .
C18 H18 0.9300 .
C19 C26 1.386(5) .
C19 H19 0.9300 .
C20 C21 1.387(6) .
C20 C26 1.393(5) .
C20 H20 0.9300 .
C21 C22 1.390(6) .
C21 H21 0.9300 .
C22 C23 1.511(6) .
C23 H23A 0.9600 .
C23 H23B 0.9600 .
C23 H23C 0.9600 .
C24 O8 1.251(4) .
C24 O7 1.256(4) .
C25 O1 1.239(4) .
C25 O2 1.277(5) .
C25 C28 1.485(5) .
C26 C27 1.471(5) .
C27 N6 1.335(5) .
C27 N5 1.344(4) .
C28 N5 1.368(5) .
C28 C29 1.380(5) .
C29 N6 1.379(5) .
C29 C30 1.488(5) .
C30 O9 1.250(4) 4_666
C30 O10 1.268(5) .
Mn1 O7 2.120(2) 3_565
Mn1 O7 2.120(2) .
Mn1 N6 2.223(3) 2
Mn1 N6 2.223(3) 4_565
Mn1 O9 2.235(3) 3_565
Mn1 O9 2.235(3) .
Mn2 O8 2.125(2) 2
Mn2 O3 2.131(2) .
Mn2 O1 2.164(3) .
Mn2 O4 2.203(2) .
Mn2 N1 2.261(3) .
Mn2 N2 2.277(3) .
N3 H3 0.8600 .
N5 H5A 0.8600 .
N6 Mn1 2.223(3) 2_545
O3 C16 1.245(4) 2
O8 Mn2 2.125(2) 2_545
O9 C30 1.250(4) 4_565
O10 H6 1.03(7) .
